data_2003084
loop_
_publ_author_name
'Krebs, Frederik C.'
'Laursen, Bo W.'
'Johannsen, Ib'
'Faldt, Andr\'e'
'Bechgaard, Klaus'
'Jacobsen, Claus S.'
'Thorup, Niels'
'Boubekeur, Kamal'

_publ_section_title
;
 The geometry and structural properties of the
 4,8,12-trioxa-4,8,12,12c-tetrahydrodibenzo[cd,mn]pyrene system
 in the cationic state. Structures of a planar organic cation with
 various monovalent and divalent anions
;
_journal_coden_ASTM ASBSDK
_journal_issue 3
_journal_name_full
;
 Acta Crystallographica, Section B: Structural Science
;
_journal_page_first 410
_journal_page_last 423
_journal_paper_doi 10.1107/S0108768198016140
_journal_volume 55
_journal_year 1999
_chemical_formula_moiety '2(C19 H9 O3), Cl14 Mo6'
_chemical_formula_sum 'C38 H18 Cl14 Mo6 O6'
_chemical_formula_weight 1642.46
_chemical_name_systematic
;
 Bis(4,8,12-trioxa-4,8,12,12c-tetrahydro-dibenzo[cd,mn]pyrenium)
tetradecachlorohexamolybdate
;
_space_group_IT_number 15
_symmetry_cell_setting monoclinic
_symmetry_space_group_name_Hall '-C 2yc'
_symmetry_space_group_name_H-M 'C 1 2/c 1'
_audit_creation_method SHELXL-97
_cell_angle_alpha 90.00
_cell_angle_beta 97.93(3)
_cell_angle_gamma 90.00
_cell_formula_units_Z 4
_cell_length_a 18.205(4)
_cell_length_b 13.540(3)
_cell_length_c 18.679(4)
_cell_measurement_temperature 120(2)
_cell_volume 4560.3(18)
_computing_cell_refinement 'SAINT Siemens'
_computing_data_collection 'SMART Siemens'
_computing_data_reduction 'SAINT Siemens'
_computing_molecular_graphics 'SHELXTL (Sheldrick)'
_computing_publication_material 'XCIF (Sheldrick)'
_computing_structure_refinement 'SHELXL-97 (Sheldrick, 1997)'
_computing_structure_solution 'SHELXS-97 (Sheldrick, 1990)'
_diffrn_ambient_temperature 293(2)
_diffrn_measured_fraction_theta_full 0.478
_diffrn_measured_fraction_theta_max 0.478
_diffrn_measurement_device_type 'Siemens SMART CCD'
_diffrn_measurement_method 'omega scan, frame data integration'
_diffrn_radiation_monochromator graphite
_diffrn_radiation_source 'fine-focus sealed tube'
_diffrn_radiation_type MoK\a
_diffrn_radiation_wavelength 0.71073
_diffrn_reflns_av_R_equivalents 0.0297
_diffrn_reflns_av_sigmaI/netI 0.0207
_diffrn_reflns_limit_h_max 22
_diffrn_reflns_limit_h_min -22
_diffrn_reflns_limit_k_max 16
_diffrn_reflns_limit_k_min -16
_diffrn_reflns_limit_l_max 23
_diffrn_reflns_limit_l_min -23
_diffrn_reflns_number 23431
_diffrn_reflns_theta_full 26.32
_diffrn_reflns_theta_max 26.32
_diffrn_reflns_theta_min 1.88
_exptl_absorpt_coefficient_mu 2.468
_exptl_absorpt_correction_T_max 0.862
_exptl_absorpt_correction_T_min 0.776
_exptl_absorpt_correction_type empirical
_exptl_crystal_colour orange
_exptl_crystal_density_diffrn 2.392
_exptl_crystal_density_method 'not measured'
_exptl_crystal_description prism
_exptl_crystal_F_000 3136
_exptl_crystal_size_max 0.18
_exptl_crystal_size_mid 0.13
_exptl_crystal_size_min 0.10
_refine_diff_density_max 0.379
_refine_diff_density_min -1.210
_refine_ls_extinction_method none
_refine_ls_goodness_of_fit_ref 1.094
_refine_ls_hydrogen_treatment mixed
_refine_ls_matrix_type full
_refine_ls_number_parameters 289
_refine_ls_number_reflns 4631
_refine_ls_number_restraints 0
_refine_ls_restrained_S_all 1.094
_refine_ls_R_factor_all 0.0288
_refine_ls_R_factor_gt 0.0221
_refine_ls_shift/su_max 0.010
_refine_ls_structure_factor_coef Fsqd
_refine_ls_weighting_details 'w=1/[\s^2^(Fo^2^)+(0.0310P)^2^+4.5834P] where P=(Fo^2^+2Fc^2^)/3'
_refine_ls_weighting_scheme calc
_refine_ls_wR_factor_ref 0.0563
_reflns_number_gt 4029
_reflns_number_total 4631
_reflns_threshold_expression >2sigma(I)
_cod_data_source_file os0007.cif
_cod_data_source_block 9
_cod_depositor_comments
;
The following automatic conversions were performed:

'_refine_ls_weighting_scheme' value 'calc
w=1/[\s^2^(Fo^2^)+(0.0310P)^2^+4.5834P] where P=(Fo^2^+2Fc^2^)/3' was
changed to 'calc'. New tag '_refine_ls_weighting_details' was
created. The value of the new tag was set to
'w=1/[\s^2^(Fo^2^)+(0.0310P)^2^+4.5834P] where P=(Fo^2^+2Fc^2^)/3'.

Automatic conversion script
Id: cif_fix_values 3143 2015-03-26 13:38:13Z robertas 

2019-10-23
Z value and formula fixed to values more according to usual
chemical conventions.                 miguel
;
_cod_original_formula_sum 'C19 H9 Cl7 Mo3 O3'
_cod_original_formula_weight 821.23
_cod_original_formula_moiety 'C19 H9 O3,Cl7 Mo3'
_cod_original_formula_units_Z 8
_cod_original_cell_volume 4560.3(16)
_cod_original_sg_symbol_H-M 'C 2/c'
_cod_database_code 2003084

loop_
_symmetry_equiv_pos_as_xyz
'x, y, z'
'-x, y, -z+1/2'
'x+1/2, y+1/2, z'
'-x+1/2, y+1/2, -z+1/2'
'-x, -y, -z'
'x, -y, z-1/2'
'-x+1/2, -y+1/2, -z'
'x+1/2, -y+1/2, z-1/2'

loop_
_atom_site_label
_atom_site_fract_x
_atom_site_fract_y
_atom_site_fract_z
_atom_site_U_iso_or_equiv
_atom_site_adp_type
_atom_site_calc_flag
_atom_site_refinement_flags
_atom_site_occupancy
_atom_site_disorder_assembly
_atom_site_disorder_group
_atom_site_type_symbol
Mo1 0.050872(12) 0.519055(16) 0.421732(11) 0.00874(6) Uani d . 1 . . Mo
Mo2 -0.088778(12) 0.522183(16) 0.441491(11) 0.00876(6) Uani d . 1 . . Mo
Mo3 -0.007917(12) 0.366634(16) 0.478971(11) 0.00892(6) Uani d . 1 . . Mo
Cl1 0.11919(4) 0.54599(5) 0.32044(3) 0.01566(14) Uani d . 1 . . Cl
Cl2 -0.20765(3) 0.55673(5) 0.36800(3) 0.01437(13) Uani d . 1 . . Cl
Cl3 -0.02055(4) 0.19090(5) 0.45114(4) 0.01621(14) Uani d . 1 . . Cl
Cl4 -0.02895(3) 0.66392(5) 0.38961(3) 0.01189(13) Uani d . 1 . . Cl
Cl5 -0.13876(3) 0.37565(5) 0.49929(3) 0.01174(13) Uani d . 1 . . Cl
Cl6 0.12389(3) 0.36952(4) 0.46138(3) 0.01160(13) Uani d . 1 . . Cl
Cl7 -0.04240(3) 0.41385(5) 0.35073(3) 0.01179(13) Uani d . 1 . . Cl
O1 -0.29081(10) 0.36002(13) 0.59683(10) 0.0146(4) Uani d . 1 . . O
O2 -0.37390(11) 0.66348(14) 0.69485(10) 0.0167(4) Uani d . 1 . . O
O3 -0.38274(10) 0.35869(14) 0.82754(10) 0.0153(4) Uani d . 1 . . O
C1 -0.35013(14) 0.4602(2) 0.70579(14) 0.0129(5) Uani d . 1 . . C
C2 -0.33433(14) 0.5109(2) 0.64497(14) 0.0135(5) Uani d . 1 . . C
C3 -0.30655(14) 0.4590(2) 0.58929(14) 0.0142(6) Uani d . 1 . . C
C4 -0.29515(15) 0.5081(2) 0.52694(15) 0.0172(6) Uani d . 1 . . C
H4 -0.2793 0.4744 0.4885 0.021 Uiso calc . 1 . . H
C5 -0.30814(15) 0.6098(2) 0.52334(15) 0.0177(6) Uani d . 1 . . C
H5 -0.3001 0.6430 0.4816 0.021 Uiso calc . 1 . . H
C6 -0.33248(15) 0.6641(2) 0.57888(15) 0.0175(6) Uani d . 1 . . C
H6 -0.3386 0.7322 0.5752 0.021 Uiso calc . 1 . . H
C7 -0.34714(14) 0.6135(2) 0.63956(14) 0.0145(5) Uani d . 1 . . C
C8 -0.37924(15) 0.5109(2) 0.76055(14) 0.0127(5) Uani d . 1 . . C
C9 -0.39032(15) 0.6136(2) 0.75494(14) 0.0146(6) Uani d . 1 . . C
C10 -0.41693(16) 0.6648(2) 0.81001(15) 0.0191(6) Uani d . 1 . . C
H10 -0.4232 0.7329 0.8078 0.023 Uiso calc . 1 . . H
C11 -0.43409(16) 0.6105(2) 0.86891(15) 0.0196(6) Uani d . 1 . . C
H11 -0.4527 0.6445 0.9058 0.024 Uiso calc . 1 . . H
C12 -0.42508(16) 0.5082(2) 0.87612(15) 0.0170(6) Uani d . 1 . . C
H12 -0.4382 0.4748 0.9160 0.020 Uiso calc . 1 . . H
C13 -0.39594(15) 0.4586(2) 0.82168(15) 0.0140(5) Uani d . 1 . . C
C14 -0.33509(14) 0.3594(2) 0.71291(14) 0.0133(5) Uani d . 1 . . C
C15 -0.35026(15) 0.3097(2) 0.77502(14) 0.0143(5) Uani d . 1 . . C
C16 -0.33338(15) 0.2107(2) 0.78344(15) 0.0169(6) Uani d . 1 . . C
H16 -0.3439 0.1760 0.8237 0.020 Uiso calc . 1 . . H
C17 -0.30006(15) 0.1646(2) 0.72952(15) 0.0163(6) Uani d . 1 . . C
H17 -0.2880 0.0980 0.7352 0.020 Uiso calc . 1 . . H
C18 -0.28375(15) 0.2126(2) 0.66731(15) 0.0166(6) Uani d . 1 . . C
H18 -0.2607 0.1794 0.6330 0.020 Uiso calc . 1 . . H
C19 -0.30282(14) 0.3101(2) 0.65858(14) 0.0142(6) Uani d . 1 . . C

loop_
_atom_site_aniso_label
_atom_site_aniso_U_11
_atom_site_aniso_U_22
_atom_site_aniso_U_33
_atom_site_aniso_U_12
_atom_site_aniso_U_13
_atom_site_aniso_U_23
Mo1 0.00966(11) 0.00890(12) 0.00809(11) 0.00078(8) 0.00280(8) 0.00075(8)
Mo2 0.00910(11) 0.00898(12) 0.00841(11) 0.00116(8) 0.00194(9) 0.00080(8)
Mo3 0.01010(11) 0.00791(11) 0.00914(11) 0.00078(8) 0.00268(9) 0.00043(8)
Cl1 0.0183(3) 0.0175(3) 0.0127(3) -0.0004(3) 0.0076(3) 0.0012(2)
Cl2 0.0125(3) 0.0172(3) 0.0131(3) 0.0030(3) 0.0005(2) 0.0001(2)
Cl3 0.0196(3) 0.0102(3) 0.0195(3) 0.0002(3) 0.0049(3) -0.0019(3)
Cl4 0.0135(3) 0.0109(3) 0.0116(3) 0.0018(2) 0.0030(2) 0.0032(2)
Cl5 0.0114(3) 0.0114(3) 0.0128(3) -0.0012(2) 0.0030(2) 0.0002(2)
Cl6 0.0119(3) 0.0120(3) 0.0116(3) 0.0026(2) 0.0038(2) 0.0003(2)
Cl7 0.0131(3) 0.0131(3) 0.0094(3) 0.0002(2) 0.0019(2) -0.0014(2)
O1 0.0171(10) 0.0153(10) 0.0121(9) 0.0011(8) 0.0044(8) -0.0003(7)
O2 0.0227(10) 0.0142(10) 0.0141(9) 0.0060(8) 0.0059(8) 0.0022(8)
O3 0.0203(10) 0.0151(10) 0.0115(9) -0.0008(8) 0.0065(8) 0.0005(7)
C1 0.0081(12) 0.0176(14) 0.0123(13) 0.0001(10) -0.0013(10) 0.0003(10)
C2 0.0097(12) 0.0182(14) 0.0123(13) 0.0006(11) 0.0005(10) 0.0009(11)
C3 0.0117(13) 0.0164(14) 0.0138(13) -0.0011(11) -0.0013(11) 0.0013(10)
C4 0.0138(13) 0.0252(15) 0.0129(14) 0.0037(12) 0.0031(11) 0.0008(11)
C5 0.0150(13) 0.0257(15) 0.0129(13) 0.0045(12) 0.0039(11) 0.0080(12)
C6 0.0147(13) 0.0187(15) 0.0191(14) 0.0046(11) 0.0024(11) 0.0055(11)
C7 0.0112(13) 0.0184(14) 0.0138(13) 0.0024(11) 0.0018(10) 0.0007(11)
C8 0.0117(13) 0.0149(14) 0.0113(13) 0.0016(10) 0.0008(10) 0.0006(10)
C9 0.0138(13) 0.0173(14) 0.0130(13) 0.0025(11) 0.0028(11) 0.0028(11)
C10 0.0211(15) 0.0167(14) 0.0196(15) 0.0067(12) 0.0035(12) 0.0005(12)
C11 0.0208(15) 0.0235(16) 0.0152(14) 0.0041(12) 0.0048(12) -0.0042(12)
C12 0.0167(14) 0.0214(15) 0.0139(13) -0.0008(12) 0.0056(11) 0.0016(11)
C13 0.0127(13) 0.0147(14) 0.0146(13) -0.0009(11) 0.0014(11) -0.0001(10)
C14 0.0122(13) 0.0141(13) 0.0135(13) -0.0017(10) 0.0013(10) -0.0007(10)
C15 0.0142(13) 0.0172(14) 0.0111(12) -0.0024(11) 0.0006(10) -0.0023(11)
C16 0.0193(14) 0.0149(14) 0.0165(14) -0.0039(11) 0.0021(11) 0.0010(11)
C17 0.0173(14) 0.0113(13) 0.0191(14) 0.0002(11) -0.0013(11) -0.0024(11)
C18 0.0175(14) 0.0164(14) 0.0154(13) 0.0007(11) 0.0000(11) -0.0049(11)
C19 0.0127(13) 0.0184(14) 0.0110(12) -0.0020(11) -0.0001(10) -0.0004(11)

loop_
_atom_type_symbol
_atom_type_description
_atom_type_scat_dispersion_real
_atom_type_scat_dispersion_imag
_atom_type_scat_source
C C 0.0033 0.0016 'International Tables Vol C Tables 4.2.6.8 and 6.1.1.4'
H H 0.0000 0.0000 'International Tables Vol C Tables 4.2.6.8 and 6.1.1.4'
O O 0.0106 0.0060 'International Tables Vol C Tables 4.2.6.8 and 6.1.1.4'
Cl Cl 0.1484 0.1585 'International Tables Vol C Tables 4.2.6.8 and 6.1.1.4'
Mo Mo -1.6832 0.6857 'International Tables Vol C Tables 4.2.6.8 and 6.1.1.4'

loop_
_geom_angle_atom_site_label_1
_geom_angle_atom_site_label_2
_geom_angle_atom_site_label_3
_geom_angle_site_symmetry_1
_geom_angle_site_symmetry_3
_geom_angle
Cl1 Mo1 Cl7 . . 93.24(3)
Cl1 Mo1 Cl4 . . 92.23(3)
Cl7 Mo1 Cl4 . . 89.41(3)
Cl1 Mo1 Cl5 . 5_566 91.11(3)
Cl7 Mo1 Cl5 . 5_566 175.61(2)
Cl4 Mo1 Cl5 . 5_566 89.86(3)
Cl1 Mo1 Cl6 . . 92.53(3)
Cl7 Mo1 Cl6 . . 89.42(3)
Cl4 Mo1 Cl6 . . 175.15(2)
Cl5 Mo1 Cl6 5_566 . 90.95(3)
Cl1 Mo1 Mo2 . 5_566 134.31(2)
Cl7 Mo1 Mo2 . 5_566 118.23(3)
Cl4 Mo1 Mo2 . 5_566 118.37(2)
Cl5 Mo1 Mo2 5_566 5_566 58.54(2)
Cl6 Mo1 Mo2 . 5_566 58.33(2)
Cl1 Mo1 Mo3 . 5_566 134.27(2)
Cl7 Mo1 Mo3 . 5_566 118.24(2)
Cl4 Mo1 Mo3 . 5_566 58.55(2)
Cl5 Mo1 Mo3 5_566 5_566 57.88(2)
Cl6 Mo1 Mo3 . 5_566 118.15(2)
Mo2 Mo1 Mo3 5_566 5_566 59.855(14)
Cl1 Mo1 Mo2 . . 135.90(3)
Cl7 Mo1 Mo2 . . 58.27(2)
Cl4 Mo1 Mo2 . . 58.025(18)
Cl5 Mo1 Mo2 5_566 . 117.85(2)
Cl6 Mo1 Mo2 . . 117.52(2)
Mo2 Mo1 Mo2 5_566 . 89.78(3)
Mo3 Mo1 Mo2 5_566 . 59.98(2)
Cl1 Mo1 Mo3 . . 135.85(2)
Cl7 Mo1 Mo3 . . 58.22(2)
Cl4 Mo1 Mo3 . . 117.76(2)
Cl5 Mo1 Mo3 5_566 . 118.54(2)
Cl6 Mo1 Mo3 . . 57.79(2)
Mo2 Mo1 Mo3 5_566 . 60.022(15)
Mo3 Mo1 Mo3 5_566 . 89.87(2)
Mo2 Mo1 Mo3 . . 59.742(14)
Cl2 Mo2 Cl4 . . 92.01(2)
Cl2 Mo2 Cl7 . . 95.05(3)
Cl4 Mo2 Cl7 . . 88.92(3)
Cl2 Mo2 Cl6 . 5_566 90.01(3)
Cl4 Mo2 Cl6 . 5_566 89.98(3)
Cl7 Mo2 Cl6 . 5_566 174.86(2)
Cl2 Mo2 Cl5 . . 92.74(2)
Cl4 Mo2 Cl5 . . 175.23(2)
Cl7 Mo2 Cl5 . . 90.25(3)
Cl6 Mo2 Cl5 5_566 . 90.43(3)
Cl2 Mo2 Mo3 . . 136.77(2)
Cl4 Mo2 Mo3 . . 118.00(2)
Cl7 Mo2 Mo3 . . 58.17(2)
Cl6 Mo2 Mo3 5_566 . 118.23(2)
Cl5 Mo2 Mo3 . . 57.79(2)
Cl2 Mo2 Mo1 . 5_566 133.18(3)
Cl4 Mo2 Mo1 . 5_566 118.58(2)
Cl7 Mo2 Mo1 . 5_566 118.28(2)
Cl6 Mo2 Mo1 5_566 5_566 58.122(19)
Cl5 Mo2 Mo1 . 5_566 57.919(19)
Mo3 Mo2 Mo1 . 5_566 60.140(16)
Cl2 Mo2 Mo3 . 5_566 133.09(2)
Cl4 Mo2 Mo3 . 5_566 58.490(19)
Cl7 Mo2 Mo3 . 5_566 117.59(2)
Cl6 Mo2 Mo3 5_566 5_566 57.76(2)
Cl5 Mo2 Mo3 . 5_566 118.00(2)
Mo3 Mo2 Mo3 . 5_566 90.09(2)
Mo1 Mo2 Mo3 5_566 5_566 60.11(2)
Cl2 Mo2 Mo1 . . 136.54(2)
Cl4 Mo2 Mo1 . . 57.867(19)
Cl7 Mo2 Mo1 . . 57.64(2)
Cl6 Mo2 Mo1 5_566 . 117.71(3)
Cl5 Mo2 Mo1 . . 117.91(2)
Mo3 Mo2 Mo1 . . 60.140(12)
Mo1 Mo2 Mo1 5_566 . 90.22(3)
Mo3 Mo2 Mo1 5_566 . 59.962(16)
Cl3 Mo3 Cl5 . . 90.94(2)
Cl3 Mo3 Cl6 . . 92.97(2)
Cl5 Mo3 Cl6 . . 176.07(2)
Cl3 Mo3 Cl7 . . 92.40(2)
Cl5 Mo3 Cl7 . . 90.84(4)
Cl6 Mo3 Cl7 . . 89.34(3)
Cl3 Mo3 Cl4 . 5_566 93.02(2)
Cl5 Mo3 Cl4 . 5_566 89.50(4)
Cl6 Mo3 Cl4 . 5_566 89.95(4)
Cl7 Mo3 Cl4 . 5_566 174.56(2)
Cl3 Mo3 Mo2 . . 134.18(2)
Cl5 Mo3 Mo2 . . 58.682(18)
Cl6 Mo3 Mo2 . . 118.335(19)
Cl7 Mo3 Mo2 . . 58.23(2)
Cl4 Mo3 Mo2 5_566 . 117.66(2)
Cl3 Mo3 Mo1 . 5_566 134.37(2)
Cl5 Mo3 Mo1 . 5_566 58.14(2)
Cl6 Mo3 Mo1 . 5_566 118.45(3)
Cl7 Mo3 Mo1 . 5_566 118.20(2)
Cl4 Mo3 Mo1 5_566 5_566 57.687(19)
Mo2 Mo3 Mo1 . 5_566 60.003(16)
Cl3 Mo3 Mo2 . 5_566 135.90(2)
Cl5 Mo3 Mo2 . 5_566 118.19(2)
Cl6 Mo3 Mo2 . 5_566 58.41(2)
Cl7 Mo3 Mo2 . 5_566 117.50(3)
Cl4 Mo3 Mo2 5_566 5_566 57.79(2)
Mo2 Mo3 Mo2 . 5_566 89.91(2)
Mo1 Mo3 Mo2 5_566 5_566 60.054(16)
Cl3 Mo3 Mo1 . . 135.49(2)
Cl5 Mo3 Mo1 . . 118.78(2)
Cl6 Mo3 Mo1 . . 58.230(19)
Cl7 Mo3 Mo1 . . 57.65(2)
Cl4 Mo3 Mo1 5_566 . 117.63(2)
Mo2 Mo3 Mo1 . . 60.118(16)
Mo1 Mo3 Mo1 5_566 . 90.13(2)
Mo2 Mo3 Mo1 5_566 . 59.865(14)
Mo1 Cl4 Mo2 . . 64.11(2)
Mo1 Cl4 Mo3 . 5_566 63.77(2)
Mo2 Cl4 Mo3 . 5_566 63.72(2)
Mo3 Cl5 Mo1 . 5_566 63.98(2)
Mo3 Cl5 Mo2 . . 63.53(2)
Mo1 Cl5 Mo2 5_566 . 63.54(2)
Mo3 Cl6 Mo1 . . 63.979(19)
Mo3 Cl6 Mo2 . 5_566 63.83(3)
Mo1 Cl6 Mo2 . 5_566 63.55(2)
Mo1 Cl7 Mo3 . . 64.13(2)
Mo1 Cl7 Mo2 . . 64.09(2)
Mo3 Cl7 Mo2 . . 63.60(2)
C3 O1 C19 . . 120.6(2)
C9 O2 C7 . . 120.5(2)
C15 O3 C13 . . 120.2(2)
C2 C1 C8 . . 119.8(2)
C2 C1 C14 . . 120.1(2)
C8 C1 C14 . . 120.1(2)
C1 C2 C3 . . 119.6(2)
C1 C2 C7 . . 119.6(2)
C3 C2 C7 . . 120.8(2)
O1 C3 C4 . . 120.1(2)
O1 C3 C2 . . 120.2(2)
C4 C3 C2 . . 119.7(3)
C3 C4 C5 . . 118.1(3)
C6 C5 C4 . . 123.6(3)
C7 C6 C5 . . 117.8(3)
C6 C7 O2 . . 120.0(2)
C6 C7 C2 . . 119.9(3)
O2 C7 C2 . . 120.1(2)
C1 C8 C9 . . 119.8(2)
C1 C8 C13 . . 119.4(2)
C9 C8 C13 . . 120.8(2)
C10 C9 O2 . . 119.9(2)
C10 C9 C8 . . 120.1(3)
O2 C9 C8 . . 120.0(2)
C9 C10 C11 . . 117.6(3)
C10 C11 C12 . . 124.2(3)
C13 C12 C11 . . 117.5(3)
O3 C13 C12 . . 119.9(2)
O3 C13 C8 . . 120.2(2)
C12 C13 C8 . . 119.9(2)
C15 C14 C1 . . 119.4(2)
C15 C14 C19 . . 121.2(2)
C1 C14 C19 . . 119.4(2)
O3 C15 C16 . . 119.7(2)
O3 C15 C14 . . 120.6(2)
C16 C15 C14 . . 119.7(2)
C15 C16 C17 . . 117.8(3)
C16 C17 C18 . . 123.7(3)
C19 C18 C17 . . 117.9(3)
C18 C19 O1 . . 120.3(2)
C18 C19 C14 . . 119.7(3)
O1 C19 C14 . . 120.0(2)

loop_
_geom_bond_atom_site_label_1
_geom_bond_atom_site_label_2
_geom_bond_site_symmetry_2
_geom_bond_distance
Mo1 Cl1 . 2.4309(9)
Mo1 Cl7 . 2.4596(8)
Mo1 Cl4 . 2.4655(7)
Mo1 Cl5 5_566 2.4735(8)
Mo1 Cl6 . 2.4785(7)
Mo1 Mo2 5_566 2.6133(7)
Mo1 Mo3 5_566 2.6168(5)
Mo1 Mo2 . 2.6192(6)
Mo1 Mo3 . 2.6198(5)
Mo2 Cl2 . 2.4427(10)
Mo2 Cl4 . 2.4698(8)
Mo2 Cl7 . 2.4765(8)
Mo2 Cl6 5_566 2.4841(8)
Mo2 Cl5 . 2.4902(8)
Mo2 Mo3 . 2.6093(5)
Mo2 Mo1 5_566 2.6132(7)
Mo2 Mo3 5_566 2.6174(7)
Mo3 Cl3 . 2.4397(8)
Mo3 Cl5 . 2.4662(8)
Mo3 Cl6 . 2.4667(8)
Mo3 Cl7 . 2.4750(8)
Mo3 Cl4 5_566 2.4886(8)
Mo3 Mo1 5_566 2.6168(5)
Mo3 Mo2 5_566 2.6174(7)
Cl4 Mo3 5_566 2.4886(8)
Cl5 Mo1 5_566 2.4733(9)
Cl6 Mo2 5_566 2.4841(7)
O1 C3 . 1.374(3)
O1 C19 . 1.380(3)
O2 C9 . 1.378(3)
O2 C7 . 1.379(3)
O3 C15 . 1.383(3)
O3 C13 . 1.376(3)
C1 C2 . 1.391(4)
C1 C8 . 1.396(4)
C1 C14 . 1.394(4)
C2 C3 . 1.406(4)
C2 C7 . 1.410(4)
C3 C4 . 1.381(4)
C4 C5 . 1.398(4)
C5 C6 . 1.393(4)
C6 C7 . 1.382(4)
C8 C9 . 1.406(4)
C8 C13 . 1.412(4)
C9 C10 . 1.382(4)
C10 C11 . 1.394(4)
C11 C12 . 1.400(4)
C12 C13 . 1.384(4)
C14 C15 . 1.401(4)
C14 C19 . 1.409(4)
C15 C16 . 1.379(4)
C16 C17 . 1.393(4)
C17 C18 . 1.399(4)
C18 C19 . 1.369(4)
